data_7106991
loop_
_publ_author_name
'Wen-Xian Chen'
'Hao-Ran Xu'
'Gui-Lin Zhuang'
'La-Sheng Long'
'Rong-Bin Huang'
'Lan-Sun Zheng'

_publ_section_title
;
 Temperature-dependent conductivity of Emim+ (Emim+ = 1-ethyl-3-methyl
 imidazolium) confined in channels of a metal-organic framework
;
_journal_name_full Chem.Commun.
_journal_page_first 11933
_journal_paper_doi 10.1039/c1cc14702a
_journal_volume 47
_journal_year 2011
_chemical_formula_sum 'C50 H45 Co2 N6 Na O16'
_chemical_formula_weight 1126.77
_chemical_name_systematic
;
?
;
_space_group_IT_number 15
_symmetry_cell_setting monoclinic
_symmetry_space_group_name_Hall '-C 2yc'
_symmetry_space_group_name_H-M 'C 1 2/c 1'
_atom_sites_solution_hydrogens geom
_atom_sites_solution_primary direct
_atom_sites_solution_secondary difmap
_audit_creation_method SHELXL-97
_cell_angle_alpha 90.00
_cell_angle_beta 94.14(3)
_cell_angle_gamma 90.00
_cell_formula_units_Z 4
_cell_length_a 21.518(4)
_cell_length_b 11.737(2)
_cell_length_c 19.301(4)
_cell_measurement_temperature 173(2)
_cell_volume 4861.9(16)
_computing_cell_refinement RAPID
_computing_data_collection R-AXIS-SPIDER
_computing_data_reduction RAPID
_computing_molecular_graphics 'SHELXTL V.5.0 (Sheldrick, 1997)'
_computing_publication_material 'SHELXL-97 (Sheldrick, 1997)'
_computing_structure_refinement 'SHELXL-97 (Sheldrick, 1997)'
_computing_structure_solution 'SHELXS-97 (Sheldrick, 1990)'
_diffrn_ambient_temperature 173(2)
_diffrn_measured_fraction_theta_full 0.998
_diffrn_measured_fraction_theta_max 0.998
_diffrn_measurement_device_type 'Rigaku RAXIS-CS Imaging Plate'
_diffrn_measurement_method \w
_diffrn_radiation_monochromator graphite
_diffrn_radiation_source 'fine-focus sealed tube'
_diffrn_radiation_type MoK\a
_diffrn_radiation_wavelength 0.71073
_diffrn_reflns_av_R_equivalents 0.0470
_diffrn_reflns_av_sigmaI/netI 0.0454
_diffrn_reflns_limit_h_max 26
_diffrn_reflns_limit_h_min -25
_diffrn_reflns_limit_k_max 14
_diffrn_reflns_limit_k_min -14
_diffrn_reflns_limit_l_max 23
_diffrn_reflns_limit_l_min -23
_diffrn_reflns_number 19930
_diffrn_reflns_theta_full 26.00
_diffrn_reflns_theta_max 26.00
_diffrn_reflns_theta_min 3.34
_exptl_absorpt_coefficient_mu 0.771
_exptl_absorpt_correction_T_max 0.8931
_exptl_absorpt_correction_T_min 0.8305
_exptl_absorpt_correction_type analytical
_exptl_absorpt_process_details Tompa_analytical
_exptl_crystal_colour purple
_exptl_crystal_density_diffrn 1.539
_exptl_crystal_density_meas ?
_exptl_crystal_density_method 'not measured'
_exptl_crystal_description block
_exptl_crystal_F_000 2320
_exptl_crystal_size_max 0.25
_exptl_crystal_size_mid 0.20
_exptl_crystal_size_min 0.15
_refine_diff_density_max 1.081
_refine_diff_density_min -0.726
_refine_diff_density_rms 0.090
_refine_ls_extinction_method SHELXL
_refine_ls_goodness_of_fit_ref 1.014
_refine_ls_hydrogen_treatment constr
_refine_ls_matrix_type full
_refine_ls_number_parameters 344
_refine_ls_number_reflns 4774
_refine_ls_number_restraints 0
_refine_ls_restrained_S_all 1.014
_refine_ls_R_factor_all 0.0601
_refine_ls_R_factor_gt 0.0533
_refine_ls_shift/su_max 0.000
_refine_ls_shift/su_mean 0.000
_refine_ls_structure_factor_coef Fsqd
_refine_ls_weighting_details 'calc w=1/[\s^2^(Fo^2^)+(0.0965P)^2^+12.7581P] where P=(Fo^2^+2Fc^2^)/3'
_refine_ls_weighting_scheme calc
_refine_ls_wR_factor_gt 0.1500
_refine_ls_wR_factor_ref 0.1595
_reflns_number_gt 4092
_reflns_number_total 4774
_reflns_threshold_expression >2sigma(I)
_cod_data_source_file c1cc14702a.txt
_cod_data_source_block complex1
_cod_depositor_comments
;
The following automatic conversions were performed:

'_exptl_crystal_density_meas' value 'not measured' was changed to '?'
- the value is perceived as not measured.

Automatic conversion script
Id: cif_fix_values 3008 2015-01-20 13:52:24Z robertas 
;
_cod_original_cell_volume 4861.7(17)
_cod_original_sg_symbol_H-M C2/c
_cod_database_code 7106991

loop_
_symmetry_equiv_pos_as_xyz
'x, y, z'
'-x, y, -z+1/2'
'x+1/2, y+1/2, z'
'-x+1/2, y+1/2, -z+1/2'
'-x, -y, -z'
'x, -y, z-1/2'
'-x+1/2, -y+1/2, -z'
'x+1/2, -y+1/2, z-1/2'

loop_
_atom_site_label
_atom_site_type_symbol
_atom_site_fract_x
_atom_site_fract_y
_atom_site_fract_z
_atom_site_U_iso_or_equiv
_atom_site_adp_type
_atom_site_occupancy
_atom_site_symmetry_multiplicity
_atom_site_calc_flag
_atom_site_refinement_flags
Co1 Co 0.124190(17) 0.50410(3) 0.162220(19) 0.02508(17) Uani 1 1 d .
Na1 Na 0.0000 0.59884(17) 0.2500 0.0361(4) Uani 1 2 d S
O1 O -0.00054(12) 0.2419(3) -0.14825(12) 0.0493(7) Uani 1 1 d .
O2 O -0.08171(9) 0.34899(18) -0.18184(10) 0.0283(5) Uani 1 1 d .
O3 O 0.06288(9) 0.42831(18) 0.09473(10) 0.0294(5) Uani 1 1 d .
O4 O -0.01342(11) 0.4615(2) 0.16422(11) 0.0410(6) Uani 1 1 d .
O5 O -0.19576(10) 0.49218(17) -0.10272(11) 0.0292(5) Uani 1 1 d .
O6 O -0.29436(11) 0.4464(2) -0.09091(16) 0.0510(7) Uani 1 1 d .
O7 O -0.30466(13) -0.0351(2) -0.24608(12) 0.0425(6) Uani 1 1 d .
O8 O -0.35052(10) 0.1285(2) -0.27131(12) 0.0420(6) Uani 1 1 d .
C1 C -0.12823(13) 0.2900(2) -0.04535(14) 0.0255(6) Uani 1 1 d .
C2 C -0.06620(13) 0.3060(2) -0.06160(14) 0.0257(6) Uani 1 1 d .
C3 C -0.02257(13) 0.3453(3) -0.01042(14) 0.0260(6) Uani 1 1 d .
H3A H 0.0188 0.3534 -0.0206 0.031 Uiso 1 1 calc R
C4 C -0.03953(13) 0.3725(2) 0.05554(14) 0.0249(6) Uani 1 1 d .
C5 C -0.10100(14) 0.3559(3) 0.07171(14) 0.0281(6) Uani 1 1 d .
H5A H -0.1128 0.3731 0.1159 0.034 Uiso 1 1 calc R
C6 C -0.14469(14) 0.3134(3) 0.02161(15) 0.0298(6) Uani 1 1 d .
H6A H -0.1854 0.3006 0.0330 0.036 Uiso 1 1 calc R
C7 C -0.17572(13) 0.2401(3) -0.09711(14) 0.0264(6) Uani 1 1 d .
C8 C -0.22855(13) 0.2992(3) -0.12307(14) 0.0252(6) Uani 1 1 d .
C9 C -0.27238(13) 0.2430(3) -0.16833(14) 0.0282(6) Uani 1 1 d .
H9A H -0.3075 0.2821 -0.1862 0.034 Uiso 1 1 calc R
C10 C -0.26427(14) 0.1303(3) -0.18678(14) 0.0293(6) Uani 1 1 d .
C11 C -0.21152(16) 0.0716(3) -0.16053(17) 0.0355(7) Uani 1 1 d .
H11A H -0.2058 -0.0042 -0.1726 0.043 Uiso 1 1 calc R
C12 C -0.16780(15) 0.1264(3) -0.11653(17) 0.0354(7) Uani 1 1 d .
H12A H -0.1324 0.0871 -0.0995 0.042 Uiso 1 1 calc R
C13 C -0.04761(13) 0.2950(3) -0.13497(15) 0.0292(6) Uani 1 1 d .
C14 C 0.00629(14) 0.4247(3) 0.10970(14) 0.0281(6) Uani 1 1 d .
C15 C -0.24079(13) 0.4214(3) -0.10460(15) 0.0286(6) Uani 1 1 d .
C16 C -0.30944(15) 0.0701(3) -0.23723(15) 0.0337(7) Uani 1 1 d .
C17 C 0.32453(17) 0.3100(3) 0.06081(17) 0.0395(8) Uani 1 1 d .
H17A H 0.3127 0.3862 0.0586 0.047 Uiso 1 1 calc R
C18 C 0.35342(17) 0.1410(3) 0.10022(18) 0.0393(7) Uani 1 1 d .
H18A H 0.3647 0.0817 0.1305 0.047 Uiso 1 1 calc R
C19 C 0.35051(16) 0.1368(3) 0.03094(17) 0.0373(7) Uani 1 1 d .
H19A H 0.3593 0.0740 0.0039 0.045 Uiso 1 1 calc R
C20 C 0.3324(3) 0.2916(4) 0.1901(2) 0.0685(14) Uani 1 1 d .
H20A H 0.3196 0.3699 0.1888 0.103 Uiso 1 1 calc R
H20B H 0.3724 0.2853 0.2152 0.103 Uiso 1 1 calc R
H20C H 0.3025 0.2469 0.2128 0.103 Uiso 1 1 calc R
C21 C 0.32624(18) 0.2794(3) -0.06624(17) 0.0438(8) Uani 1 1 d .
H21A H 0.2928 0.3347 -0.0726 0.053 Uiso 1 1 calc R
H21B H 0.3153 0.2143 -0.0955 0.053 Uiso 1 1 calc R
C22 C 0.3850(2) 0.3312(4) -0.0885(2) 0.0536(10) Uani 1 1 d .
H22A H 0.3790 0.3540 -0.1363 0.080 Uiso 1 1 calc R
H22B H 0.4180 0.2762 -0.0833 0.080 Uiso 1 1 calc R
H22C H 0.3956 0.3965 -0.0602 0.080 Uiso 1 1 calc R
C23 C -0.0162(2) 0.1782(4) 0.2204(3) 0.0686(13) Uani 1 1 d .
H23A H -0.0300 0.2426 0.1957 0.082 Uiso 1 1 calc R
C24 C 0.0000 0.0022(6) 0.2500 0.127(5) Uani 1 2 d S
H24A H 0.0000 -0.0770 0.2500 0.152 Uiso 1 2 calc SR
C25 C -0.0601(4) 0.0274(9) 0.1352(7) 0.169(6) Uani 1 1 d .
H25A H -0.0728 -0.0503 0.1439 0.203 Uiso 1 1 calc R
H25B H -0.0981 0.0720 0.1293 0.203 Uiso 1 1 calc R
C26 C -0.0375(9) 0.0264(14) 0.0772(8) 0.111(6) Uani 0.50 1 d P
H26A H -0.0675 -0.0042 0.0430 0.167 Uiso 0.50 1 calc PR
H26B H -0.0007 -0.0200 0.0797 0.167 Uiso 0.50 1 calc PR
H26C H -0.0270 0.1027 0.0646 0.167 Uiso 0.50 1 calc PR
N1 N 0.33668(14) 0.2494(3) 0.11840(14) 0.0407(7) Uani 1 1 d .
N2 N 0.33217(13) 0.2425(2) 0.00716(14) 0.0365(6) Uani 1 1 d .
N3 N -0.02674(18) 0.0678(4) 0.2003(3) 0.0835(14) Uani 1 1 d .

loop_
_atom_site_aniso_label
_atom_site_aniso_U_11
_atom_site_aniso_U_22
_atom_site_aniso_U_33
_atom_site_aniso_U_23
_atom_site_aniso_U_13
_atom_site_aniso_U_12
Co1 0.0197(2) 0.0323(3) 0.0226(2) 0.00066(14) -0.00271(17) -0.00060(14)
Na1 0.0360(9) 0.0482(11) 0.0251(8) 0.000 0.0095(7) 0.000
O1 0.0410(13) 0.0737(18) 0.0332(12) -0.0020(12) 0.0015(10) 0.0285(13)
O2 0.0265(10) 0.0348(11) 0.0230(10) -0.0004(8) -0.0009(8) 0.0015(9)
O3 0.0223(10) 0.0364(11) 0.0284(10) -0.0007(8) -0.0059(8) -0.0015(9)
O4 0.0365(12) 0.0625(15) 0.0242(11) -0.0082(11) 0.0029(9) -0.0152(12)
O5 0.0264(11) 0.0319(11) 0.0296(11) -0.0022(8) 0.0042(9) -0.0045(8)
O6 0.0262(12) 0.0405(14) 0.087(2) -0.0130(14) 0.0109(12) 0.0006(10)
O7 0.0542(15) 0.0373(13) 0.0343(12) -0.0011(10) -0.0085(11) -0.0146(12)
O8 0.0288(11) 0.0550(15) 0.0404(13) -0.0177(11) -0.0099(10) 0.0044(11)
C1 0.0232(13) 0.0270(14) 0.0253(13) 0.0014(11) -0.0048(11) -0.0025(11)
C2 0.0239(13) 0.0280(14) 0.0245(13) 0.0016(11) -0.0022(11) 0.0016(11)
C3 0.0198(13) 0.0320(15) 0.0257(13) 0.0043(11) -0.0016(11) 0.0001(11)
C4 0.0220(13) 0.0294(14) 0.0227(13) 0.0035(11) -0.0034(11) -0.0024(11)
C5 0.0266(14) 0.0362(16) 0.0215(13) 0.0009(12) 0.0016(11) -0.0044(12)
C6 0.0227(13) 0.0382(16) 0.0283(14) 0.0027(12) 0.0005(11) -0.0056(12)
C7 0.0236(13) 0.0317(15) 0.0235(13) 0.0011(11) -0.0010(11) -0.0055(12)
C8 0.0207(12) 0.0336(15) 0.0214(12) -0.0006(11) 0.0031(10) -0.0051(11)
C9 0.0210(13) 0.0408(17) 0.0229(13) 0.0027(12) 0.0012(11) -0.0033(12)
C10 0.0296(14) 0.0362(16) 0.0220(13) 0.0001(12) 0.0005(11) -0.0087(13)
C11 0.0410(17) 0.0277(15) 0.0365(16) -0.0006(13) -0.0060(14) -0.0041(13)
C12 0.0332(16) 0.0326(16) 0.0383(17) 0.0020(13) -0.0108(13) -0.0007(13)
C13 0.0249(14) 0.0347(16) 0.0275(14) -0.0017(12) -0.0021(12) 0.0001(12)
C14 0.0284(14) 0.0311(15) 0.0239(13) 0.0046(11) -0.0047(12) -0.0055(12)
C15 0.0207(13) 0.0362(16) 0.0286(14) 0.0005(12) -0.0007(11) 0.0009(12)
C16 0.0314(16) 0.0461(19) 0.0238(14) -0.0020(13) 0.0041(12) -0.0074(14)
C17 0.0446(19) 0.0364(17) 0.0384(17) -0.0009(14) 0.0095(15) 0.0056(15)
C18 0.0446(19) 0.0366(17) 0.0374(17) 0.0026(14) 0.0069(15) 0.0054(15)
C19 0.0386(17) 0.0367(17) 0.0367(16) -0.0027(14) 0.0036(14) 0.0048(14)
C20 0.120(4) 0.055(3) 0.0328(19) -0.0053(17) 0.025(2) 0.017(3)
C21 0.051(2) 0.050(2) 0.0302(16) 0.0050(15) 0.0043(15) 0.0090(17)
C22 0.059(2) 0.046(2) 0.057(2) 0.0140(18) 0.0118(19) 0.0168(19)
C23 0.070(3) 0.053(3) 0.083(3) 0.007(2) 0.010(2) -0.002(2)
C24 0.067(5) 0.045(4) 0.254(15) 0.000 -0.086(8) 0.000
C25 0.074(5) 0.164(8) 0.257(13) -0.124(9) -0.080(7) 0.038(5)
C26 0.140(14) 0.111(11) 0.086(9) -0.025(8) 0.036(10) -0.049(10)
N1 0.0505(17) 0.0391(16) 0.0333(14) -0.0019(12) 0.0093(13) 0.0053(13)
N2 0.0374(14) 0.0376(15) 0.0347(14) -0.0004(11) 0.0049(11) 0.0071(12)
N3 0.043(2) 0.071(3) 0.133(4) -0.026(3) -0.016(2) 0.0061(19)

loop_
_atom_type_symbol
_atom_type_description
_atom_type_scat_dispersion_real
_atom_type_scat_dispersion_imag
_atom_type_scat_source
C C 0.0033 0.0016 'International Tables Vol C Tables 4.2.6.8 and 6.1.1.4'
H H 0.0000 0.0000 'International Tables Vol C Tables 4.2.6.8 and 6.1.1.4'
N N 0.0061 0.0033 'International Tables Vol C Tables 4.2.6.8 and 6.1.1.4'
O O 0.0106 0.0060 'International Tables Vol C Tables 4.2.6.8 and 6.1.1.4'
Co Co 0.3494 0.9721 'International Tables Vol C Tables 4.2.6.8 and 6.1.1.4'
Na Na 0.0362 0.0249 'International Tables Vol C Tables 4.2.6.8 and 6.1.1.4'

loop_
_geom_angle_atom_site_label_1
_geom_angle_atom_site_label_2
_geom_angle_atom_site_label_3
_geom_angle
_geom_angle_site_symmetry_1
_geom_angle_site_symmetry_3
O5 Co1 O3 97.82(9) 5_565 .
O5 Co1 O2 118.31(8) 5_565 5_565
O3 Co1 O2 102.60(8) . 5_565
O5 Co1 O8 101.25(9) 5_565 8_556
O3 Co1 O8 101.64(9) . 8_556
O2 Co1 O8 129.46(10) 5_565 8_556
O5 Co1 O7 86.57(10) 5_565 8_556
O3 Co1 O7 162.08(9) . 8_556
O2 Co1 O7 90.35(8) 5_565 8_556
O8 Co1 O7 60.44(9) 8_556 8_556
O5 Co1 C16 91.92(10) 5_565 8_556
O3 Co1 C16 132.06(11) . 8_556
O2 Co1 C16 113.53(10) 5_565 8_556
O8 Co1 C16 30.57(11) 8_556 8_556
O7 Co1 C16 30.06(11) 8_556 8_556
O5 Co1 Na1 159.55(7) 5_565 .
O3 Co1 Na1 88.01(6) . .
O2 Co1 Na1 41.28(7) 5_565 .
O8 Co1 Na1 96.69(8) 8_556 .
O7 Co1 Na1 93.89(7) 8_556 .
C16 Co1 Na1 98.71(7) 8_556 .
O4 Na1 O4 91.66(15) . 2
O4 Na1 O2 80.85(8) . 5_565
O4 Na1 O2 121.46(8) 2 5_565
O4 Na1 O2 121.46(8) . 6_566
O4 Na1 O2 80.85(8) 2 6_566
O2 Na1 O2 149.82(14) 5_565 6_566
O4 Na1 O1 88.23(9) . 5_565
O4 Na1 O1 172.53(8) 2 5_565
O2 Na1 O1 51.17(8) 5_565 5_565
O2 Na1 O1 105.55(9) 6_566 5_565
O4 Na1 O1 172.53(8) . 6_566
O4 Na1 O1 88.23(9) 2 6_566
O2 Na1 O1 105.55(9) 5_565 6_566
O2 Na1 O1 51.17(8) 6_566 6_566
O1 Na1 O1 92.84(13) 5_565 6_566
O4 Na1 C13 77.12(9) . 5_565
O4 Na1 C13 147.39(9) 2 5_565
O2 Na1 C13 27.20(8) 5_565 5_565
O2 Na1 C13 131.14(11) 6_566 5_565
O1 Na1 C13 25.74(8) 5_565 5_565
O1 Na1 C13 106.73(10) 6_566 5_565
O4 Na1 C13 147.39(9) . 6_566
O4 Na1 C13 77.12(9) 2 6_566
O2 Na1 C13 131.14(11) 5_565 6_566
O2 Na1 C13 27.20(8) 6_566 6_566
O1 Na1 C13 106.73(10) 5_565 6_566
O1 Na1 C13 25.74(8) 6_566 6_566
C13 Na1 C13 127.22(15) 5_565 6_566
O4 Na1 Co1 59.01(6) . .
O4 Na1 Co1 93.77(7) 2 .
O2 Na1 Co1 34.14(5) 5_565 .
O2 Na1 Co1 174.57(7) 6_566 .
O1 Na1 Co1 79.78(5) 5_565 .
O1 Na1 Co1 128.44(6) 6_566 .
C13 Na1 Co1 54.13(6) 5_565 .
C13 Na1 Co1 150.75(6) 6_566 .
O4 Na1 Co1 93.77(7) . 2
O4 Na1 Co1 59.01(6) 2 2
O2 Na1 Co1 174.57(7) 5_565 2
O2 Na1 Co1 34.14(5) 6_566 2
O1 Na1 Co1 128.44(6) 5_565 2
O1 Na1 Co1 79.78(5) 6_566 2
C13 Na1 Co1 150.75(6) 5_565 2
C13 Na1 Co1 54.13(6) 6_566 2
Co1 Na1 Co1 142.39(6) . 2
C13 O1 Na1 81.3(2) . 5_565
C13 O2 Co1 122.39(18) . 5_565
C13 O2 Na1 96.31(17) . 5_565
Co1 O2 Na1 104.58(10) 5_565 5_565
C14 O3 Co1 117.71(18) . .
C14 O4 Na1 144.8(2) . .
C15 O5 Co1 128.1(2) . 5_565
C16 O7 Co1 83.79(18) . 8_455
C16 O8 Co1 93.3(2) . 8_455
C6 C1 C2 119.4(3) . .
C6 C1 C7 119.3(3) . .
C2 C1 C7 121.2(3) . .
C3 C2 C1 119.3(3) . .
C3 C2 C13 119.0(3) . .
C1 C2 C13 121.3(2) . .
C4 C3 C2 121.3(3) . .
C3 C4 C5 119.3(2) . .
C3 C4 C14 121.7(3) . .
C5 C4 C14 118.9(3) . .
C6 C5 C4 119.9(3) . .
C5 C6 C1 120.8(3) . .
C8 C7 C12 119.4(3) . .
C8 C7 C1 123.0(3) . .
C12 C7 C1 117.5(3) . .
C7 C8 C9 118.9(3) . .
C7 C8 C15 122.8(3) . .
C9 C8 C15 118.3(3) . .
C10 C9 C8 121.2(3) . .
C9 C10 C11 119.6(3) . .
C9 C10 C16 121.9(3) . .
C11 C10 C16 118.4(3) . .
C12 C11 C10 119.7(3) . .
C11 C12 C7 121.2(3) . .
O1 C13 O2 122.5(3) . .
O1 C13 C2 121.2(3) . .
O2 C13 C2 116.2(3) . .
O1 C13 Na1 72.98(19) . 5_565
O2 C13 Na1 56.49(14) . 5_565
C2 C13 Na1 147.6(2) . 5_565
O4 C14 O3 124.9(3) . .
O4 C14 C4 118.8(3) . .
O3 C14 C4 116.3(3) . .
O6 C15 O5 123.9(3) . .
O6 C15 C8 117.3(3) . .
O5 C15 C8 118.8(3) . .
O7 C16 O8 121.7(3) . .
O7 C16 C10 119.8(3) . .
O8 C16 C10 118.5(3) . .
O7 C16 Co1 66.15(16) . 8_455
O8 C16 Co1 56.13(16) . 8_455
C10 C16 Co1 168.7(2) . 8_455
N2 C17 N1 107.9(3) . .
C19 C18 N1 107.2(3) . .
C18 C19 N2 107.1(3) . .
N2 C21 C22 112.2(3) . .
C23 C23 N3 108.5(3) 2 .
N3 C24 N3 109.1(6) 2 .
C26 C25 N3 124.5(12) . .
C17 N1 C18 108.7(3) . .
C17 N1 C20 125.6(3) . .
C18 N1 C20 125.7(3) . .
C17 N2 C19 109.2(3) . .
C17 N2 C21 124.6(3) . .
C19 N2 C21 126.1(3) . .
C24 N3 C23 106.9(5) . .
C24 N3 C25 125.9(6) . .
C23 N3 C25 127.2(6) . .

loop_
_geom_bond_atom_site_label_1
_geom_bond_atom_site_label_2
_geom_bond_distance
_geom_bond_site_symmetry_2
Co1 O5 1.987(2) 5_565
Co1 O3 1.995(2) .
Co1 O2 2.000(2) 5_565
Co1 O8 2.065(2) 8_556
Co1 O7 2.284(3) 8_556
Co1 C16 2.483(3) 8_556
Co1 Na1 3.4499(11) .
Na1 O4 2.314(3) .
Na1 O4 2.314(3) 2
Na1 O2 2.352(2) 5_565
Na1 O2 2.352(2) 6_566
Na1 O1 2.712(3) 5_565
Na1 O1 2.712(3) 6_566
Na1 C13 2.804(3) 5_565
Na1 C13 2.804(3) 6_566
Na1 Co1 3.4499(11) 2
O1 C13 1.232(4) .
O1 Na1 2.712(3) 5_565
O2 C13 1.289(4) .
O2 Co1 2.000(2) 5_565
O2 Na1 2.352(2) 5_565
O3 C14 1.272(4) .
O4 C14 1.240(4) .
O5 C15 1.275(4) .
O5 Co1 1.987(2) 5_565
O6 C15 1.236(4) .
O7 C16 1.251(4) .
O7 Co1 2.284(3) 8_455
O8 C16 1.265(4) .
O8 Co1 2.065(2) 8_455
C1 C6 1.392(4) .
C1 C2 1.406(4) .
C1 C7 1.496(4) .
C2 C3 1.391(4) .
C2 C13 1.505(4) .
C3 C4 1.387(4) .
C4 C5 1.394(4) .
C4 C14 1.514(4) .
C5 C6 1.391(4) .
C7 C8 1.394(4) .
C7 C12 1.399(5) .
C8 C9 1.404(4) .
C8 C15 1.506(4) .
C9 C10 1.384(5) .
C10 C11 1.391(5) .
C10 C16 1.502(4) .
C11 C12 1.380(4) .
C13 Na1 2.804(3) 5_565
C16 Co1 2.483(3) 8_455
C17 N2 1.323(4) .
C17 N1 1.329(4) .
C18 C19 1.335(5) .
C18 N1 1.375(5) .
C19 N2 1.371(4) .
C20 N1 1.478(4) .
C21 N2 1.478(4) .
C21 C22 1.492(6) .
C23 C23 1.295(10) 2
C23 N3 1.367(6) .
C24 N3 1.328(6) 2
C24 N3 1.328(6) .
C25 C26 1.252(17) .
C25 N3 1.481(9) .
